data_7708291
loop_
_publ_author_name
'Koroteev, Pavel Sergeevich'
'Dobrohotova, Zhanna'
'Ilyukhin, Andrey'
'Belova, Ekaterina V.'
'Yaprynsev, Alexey D.'
'Rouzi\`eres, Mathieu'
'Clerac, Rodolphe'
'Efimov, N. N.'

_publ_section_title
;
 Tetranuclear Cr-Ln ferrocenecarboxylate complexes with defect-dicubane
 structure: synthesis, magnetism, and thermolysis
;
_journal_name_full 'Dalton Transactions'
_journal_paper_doi 10.1039/D1DT02562G
_journal_year 2021
_chemical_formula_moiety 'C56 H64 Cr2 Fe4 N4 O22 Tb2, 2(C7 H8), 2(C4 H8 O)'
_chemical_formula_sum 'C78 H96 Cr2 Fe4 N4 O24 Tb2'
_chemical_formula_weight 2118.82
_space_group_IT_number 14
_space_group_name_Hall '-P 2yn'
_space_group_name_H-M_alt 'P 1 21/n 1'
_symmetry_cell_setting monoclinic
_symmetry_Int_Tables_number 14
_symmetry_space_group_name_Hall '-P 2yn'
_symmetry_space_group_name_H-M 'P 1 21/n 1'
_atom_sites_solution_hydrogens mixed
_audit_conform_dict_location ftp://ftp.iucr.org/pub/cif_core.dic
_audit_conform_dict_name cif_core.dic
_audit_conform_dict_version 2.4.3
_audit_creation_date 2017-05-17T22:08:30-00:00
_audit_creation_method 'WinGX routine CIF_UPDATE'
_audit_update_record
;
2021-03-28 deposited with the CCDC.	2021-09-14 downloaded from the CCDC.
;
_cell_angle_alpha 90
_cell_angle_beta 99.7370(10)
_cell_angle_gamma 90
_cell_formula_units_Z 2
_cell_length_a 15.0231(4)
_cell_length_b 17.2324(5)
_cell_length_c 15.6619(4)
_cell_measurement_reflns_used 9888
_cell_measurement_temperature 150(2)
_cell_measurement_theta_max 26.3
_cell_measurement_theta_min 2.64
_cell_volume 3996.21(19)
_computing_cell_refinement 'Bruker SAINT'
_computing_data_collection 'Bruker APEX2'
_computing_data_reduction 'Bruker SAINT'
_computing_molecular_graphics 'Bruker SHELXTL'
_computing_publication_material 'Bruker SHELXTL'
_computing_structure_refinement 'SHELXL-2016/6 (Sheldrick, 2016)'
_computing_structure_solution 'SHELXS-2016 (Sheldrick, 2015)'
_diffrn_ambient_temperature 150(2)
_diffrn_measured_fraction_theta_full 0.999
_diffrn_measured_fraction_theta_max 0.998
_diffrn_measurement_device_type 'Bruker APEX-II CCD'
_diffrn_measurement_method '\f and \w scans'
_diffrn_radiation_monochromator graphite
_diffrn_radiation_type MoK\a
_diffrn_radiation_wavelength 0.71073
_diffrn_reflns_av_R_equivalents 0.0515
_diffrn_reflns_av_unetI/netI 0.0439
_diffrn_reflns_Laue_measured_fraction_full 0.999
_diffrn_reflns_Laue_measured_fraction_max 0.998
_diffrn_reflns_limit_h_max 20
_diffrn_reflns_limit_h_min -20
_diffrn_reflns_limit_k_max 23
_diffrn_reflns_limit_k_min -23
_diffrn_reflns_limit_l_max 21
_diffrn_reflns_limit_l_min -21
_diffrn_reflns_number 53330
_diffrn_reflns_point_group_measured_fraction_full 0.999
_diffrn_reflns_point_group_measured_fraction_max 0.998
_diffrn_reflns_theta_full 25.242
_diffrn_reflns_theta_max 29.603
_diffrn_reflns_theta_min 2.101
_diffrn_standards_number 0
_exptl_absorpt_coefficient_mu 2.789
_exptl_absorpt_correction_T_max 0.7459
_exptl_absorpt_correction_T_min 0.6117
_exptl_absorpt_correction_type multi-scan
_exptl_absorpt_process_details 'SADABS (Sheldrick, 2003)'
_exptl_crystal_colour black
_exptl_crystal_density_diffrn 1.761
_exptl_crystal_description block
_exptl_crystal_F_000 2132
_exptl_crystal_preparation 'Magnetic properties'
_exptl_crystal_size_max 0.3
_exptl_crystal_size_mid 0.3
_exptl_crystal_size_min 0.2
_refine_diff_density_max 1.273
_refine_diff_density_min -0.618
_refine_diff_density_rms 0.117
_refine_ls_extinction_method none
_refine_ls_goodness_of_fit_ref 0.974
_refine_ls_hydrogen_treatment constr
_refine_ls_matrix_type full
_refine_ls_number_parameters 595
_refine_ls_number_reflns 11218
_refine_ls_number_restraints 0
_refine_ls_restrained_S_all 0.974
_refine_ls_R_factor_all 0.0563
_refine_ls_R_factor_gt 0.0335
_refine_ls_shift/su_max 0.003
_refine_ls_shift/su_mean 0
_refine_ls_structure_factor_coef Fsqd
_refine_ls_weighting_details 'w=1/[\s^2^(Fo^2^)+(0.0500P)^2^+3.0000P] where P=(Fo^2^+2Fc^2^)/3'
_refine_ls_weighting_scheme calc
_refine_ls_wR_factor_gt 0.0788
_refine_ls_wR_factor_ref 0.0932
_reflns_Friedel_coverage 0
_reflns_number_gt 8491
_reflns_number_total 11218
_reflns_threshold_expression 'I > 2\s(I)'
_cod_data_source_file d1dt02562g2.cif
_cod_data_source_block 1
_cod_original_sg_symbol_H-M 'P 21/n'
_cod_database_code 7708291

loop_
_symmetry_equiv_pos_as_xyz
'x, y, z'
'-x+1/2, y+1/2, -z+1/2'
'-x, -y, -z'
'x-1/2, -y-1/2, z-1/2'

loop_
_atom_site_label
_atom_site_type_symbol
_atom_site_fract_x
_atom_site_fract_y
_atom_site_fract_z
_atom_site_U_iso_or_equiv
_atom_site_adp_type
_atom_site_occupancy
_atom_site_site_symmetry_order
_atom_site_calc_flag
_atom_site_refinement_flags_posn
_atom_site_refinement_flags_adp
_atom_site_refinement_flags_occupancy
_atom_site_disorder_assembly
_atom_site_disorder_group
Tb1 Tb 0.54638(2) 0.60959(2) 0.50881(2) 0.02081(5) Uani 1 1 d . . . . .
Fe1 Fe 0.09202(9) 0.30047(7) 0.48723(8) 0.0276(2) Uani 0.56 1 d . . P A 1
O1 O 0.2392(4) 0.4897(3) 0.4908(4) 0.0218(11) Uani 0.56 1 d . . P A 1
O2 O 0.3180(7) 0.3851(6) 0.5463(7) 0.0277(18) Uani 0.56 1 d . . P A 1
C1 C 0.2459(6) 0.4220(5) 0.5266(6) 0.0222(16) Uani 0.56 1 d . . P A 1
C2 C 0.1608(4) 0.3913(4) 0.5486(5) 0.0242(12) Uani 0.56 1 d . . P A 1
C3 C 0.0730(5) 0.4154(4) 0.5110(5) 0.0298(13) Uani 0.56 1 d . . P A 1
H3A H 0.0586 0.455502 0.469289 0.036 Uiso 0.56 1 calc R U P A 1
C4 C 0.0099(5) 0.3689(5) 0.5470(5) 0.0333(15) Uani 0.56 1 d . . P A 1
H4A H -0.054058 0.371799 0.532588 0.04 Uiso 0.56 1 calc R U P A 1
C5 C 0.0593(5) 0.3180(4) 0.6076(5) 0.0355(15) Uani 0.56 1 d . . P A 1
H5A H 0.034036 0.281037 0.641652 0.043 Uiso 0.56 1 calc R U P A 1
C6 C 0.1540(5) 0.3308(4) 0.6095(4) 0.0277(13) Uani 0.56 1 d . . P A 1
H6A H 0.202496 0.304355 0.644343 0.033 Uiso 0.56 1 calc R U P A 1
C7 C 0.1653(5) 0.2562(5) 0.3984(6) 0.0334(16) Uani 0.56 1 d . . P A 1
H7A H 0.224373 0.271261 0.391262 0.04 Uiso 0.56 1 calc R U P A 1
C8 C 0.1432(6) 0.1973(4) 0.4552(6) 0.043(2) Uani 0.56 1 d . . P A 1
H8A H 0.184957 0.167238 0.493923 0.052 Uiso 0.56 1 calc R U P A 1
C9 C 0.0494(6) 0.1917(5) 0.4438(7) 0.046(2) Uani 0.56 1 d . . P A 1
H9A H 0.016405 0.155997 0.472604 0.055 Uiso 0.56 1 calc R U P A 1
C10 C 0.0121(5) 0.2465(5) 0.3836(6) 0.0413(18) Uani 0.56 1 d . . P A 1
H10A H -0.05056 0.255063 0.364533 0.05 Uiso 0.56 1 calc R U P A 1
C11 C 0.0842(6) 0.2879(4) 0.3551(6) 0.0374(17) Uani 0.56 1 d . . P A 1
H11A H 0.078238 0.329217 0.314336 0.045 Uiso 0.56 1 calc R U P A 1
Fe1B Fe 0.07977(10) 0.31250(9) 0.44933(9) 0.0231(3) Uani 0.44 1 d . . P A 2
O1B O 0.2356(6) 0.4981(5) 0.4645(4) 0.0201(19) Uiso 0.44 1 d . . P A 2
O2B O 0.3066(10) 0.3923(8) 0.5317(8) 0.021(3) Uiso 0.44 1 d . . P A 2
C1B C 0.2382(8) 0.4346(8) 0.5043(7) 0.021(3) Uiso 0.44 1 d . . P A 2
C2B C 0.1461(6) 0.4028(5) 0.5171(6) 0.021(2) Uiso 0.44 1 d . . P A 2
C3B C 0.0607(5) 0.4278(5) 0.4705(6) 0.0228(17) Uiso 0.44 1 d . . P A 2
H3BA H 0.051352 0.467217 0.427459 0.027 Uiso 0.44 1 calc R U P A 2
C4B C -0.0075(6) 0.3835(5) 0.4999(6) 0.0268(17) Uiso 0.44 1 d . . P A 2
H4BA H -0.070526 0.388181 0.479685 0.032 Uiso 0.44 1 calc R U P A 2
C5B C 0.0336(6) 0.3308(6) 0.5645(6) 0.0265(18) Uiso 0.44 1 d . . P A 2
H5BA H 0.003071 0.294631 0.595125 0.032 Uiso 0.44 1 calc R U P A 2
C6B C 0.1301(6) 0.3420(5) 0.5752(6) 0.0220(18) Uiso 0.44 1 d . . P A 2
H6BA H 0.174695 0.314233 0.613627 0.026 Uiso 0.44 1 calc R U P A 2
C7B C 0.1593(9) 0.2741(7) 0.3659(7) 0.035(3) Uiso 0.44 1 d . . P A 2
H7BA H 0.217213 0.293922 0.361074 0.042 Uiso 0.44 1 calc R U P A 2
C8B C 0.1422(8) 0.2131(7) 0.4213(7) 0.035(3) Uiso 0.44 1 d . . P A 2
H8BA H 0.185968 0.184502 0.459679 0.042 Uiso 0.44 1 calc R U P A 2
C9B C 0.0456(9) 0.2027(8) 0.4082(8) 0.038(3) Uiso 0.44 1 d . . P A 2
H9BA H 0.014162 0.165358 0.436386 0.046 Uiso 0.44 1 calc R U P A 2
C10B C 0.0055(8) 0.2580(6) 0.3459(7) 0.035(3) Uiso 0.44 1 d . . P A 2
H10B H -0.057267 0.265009 0.325813 0.042 Uiso 0.44 1 calc R U P A 2
C11B C 0.0768(8) 0.3006(6) 0.3192(7) 0.036(3) Uiso 0.44 1 d . . P A 2
H11B H 0.069962 0.340486 0.2768 0.044 Uiso 0.44 1 calc R U P A 2
Fe2 Fe 0.29018(4) 0.86103(3) 0.53154(3) 0.03327(12) Uani 1 1 d . . . . .
Cr1 Cr 0.33732(3) 0.55028(3) 0.43742(4) 0.02647(12) Uani 1 1 d . . . . .
O3 O 0.43579(15) 0.68209(13) 0.56502(16) 0.0300(5) Uani 1 1 d . . . . .
O4 O 0.29946(16) 0.64408(14) 0.49522(18) 0.0359(6) Uani 1 1 d . . . . .
O5 O 0.43265(16) 0.60810(13) 0.39350(16) 0.0306(5) Uani 1 1 d . . . . .
O6 O 0.36660(15) 0.45457(13) 0.38044(14) 0.0261(5) Uani 1 1 d . . . . .
O7 O 0.1103(5) 0.7149(4) 0.2599(4) 0.0492(16) Uani 0.56 1 d . . P A 1
H1 H 0.112726 0.735693 0.2076 0.059 Uiso 0.56 1 d R U P A 1
O7B O 0.1116(5) 0.7419(4) 0.2802(5) 0.0360(19) Uiso 0.44 1 d . . P A 2
H1B H 0.113982 0.753686 0.224651 0.043 Uiso 0.44 1 d R U P A 2
O8 O 0.61885(16) 0.72030(13) 0.59588(16) 0.0312(5) Uani 1 1 d . . . . .
O9 O 0.55857(18) 0.74671(14) 0.46366(17) 0.0362(6) Uani 1 1 d . . . . .
O10 O 0.6103(3) 0.84014(16) 0.5520(2) 0.0678(10) Uani 1 1 d . . . . .
O11 O 0.43013(14) 0.52079(12) 0.53573(14) 0.0218(4) Uani 1 1 d . . . . .
H2 H 0.413551 0.525341 0.588099 0.026 Uiso 1 1 d R U . . .
N1 N 0.2533(4) 0.5771(3) 0.3257(4) 0.0233(11) Uani 0.56 1 d . . P A 1
N1B N 0.2712(5) 0.5735(5) 0.3002(5) 0.0209(18) Uiso 0.44 1 d . . P A 2
N2 N 0.5961(2) 0.77145(17) 0.5372(2) 0.0388(7) Uani 1 1 d . . . . .
C12 C 0.3524(2) 0.68903(19) 0.5455(2) 0.0290(7) Uani 1 1 d . . . . .
C13 C 0.3092(2) 0.75384(19) 0.5849(2) 0.0285(7) Uani 1 1 d . . . . .
C14 C 0.3556(2) 0.81097(19) 0.6423(2) 0.0285(7) Uani 1 1 d . . . . .
H14A H 0.41878 0.812619 0.663048 0.034 Uiso 1 1 calc R U . . .
C15 C 0.2908(3) 0.8646(2) 0.6625(2) 0.0336(8) Uani 1 1 d . . . . .
H15A H 0.303039 0.908565 0.699206 0.04 Uiso 1 1 calc R U . . .
C16 C 0.2051(3) 0.8414(2) 0.6189(3) 0.0384(9) Uani 1 1 d . . . . .
H16A H 0.149735 0.867142 0.621464 0.046 Uiso 1 1 calc R U . . .
C17 C 0.2153(2) 0.7732(2) 0.5705(3) 0.0382(9) Uani 1 1 d . . . . .
H17A H 0.168234 0.745558 0.535011 0.046 Uiso 1 1 calc R U . . .
C18 C 0.3401(4) 0.8594(3) 0.4189(3) 0.0617(13) Uani 1 1 d . . . . .
H18A H 0.369764 0.816785 0.397318 0.074 Uiso 1 1 calc R U . . .
C19 C 0.3825(4) 0.9185(3) 0.4731(3) 0.0596(13) Uani 1 1 d . . . . .
H19A H 0.445331 0.922913 0.494679 0.072 Uiso 1 1 calc R U . . .
C20 C 0.3144(4) 0.9700(3) 0.4895(3) 0.0665(15) Uani 1 1 d . . . . .
H20A H 0.323471 1.015725 0.523743 0.08 Uiso 1 1 calc R U . . .
C21 C 0.2307(5) 0.9423(4) 0.4464(3) 0.0784(19) Uani 1 1 d . . . . .
H21A H 0.173375 0.965393 0.447079 0.094 Uiso 1 1 calc R U . . .
C22 C 0.2473(5) 0.8738(4) 0.4019(3) 0.0766(18) Uani 1 1 d . . . . .
H22A H 0.203077 0.842927 0.366791 0.092 Uiso 1 1 calc R U . . .
C23 C 0.4005(12) 0.6360(10) 0.3127(12) 0.042(3) Uani 0.56 1 d . . P A 1
H23A H 0.41714 0.599534 0.269209 0.05 Uiso 0.56 1 calc R U P A 1
H23B H 0.430056 0.686339 0.305231 0.05 Uiso 0.56 1 calc R U P A 1
C24 C 0.3001(4) 0.6473(4) 0.2956(4) 0.0341(14) Uani 0.56 1 d . . P A 1
H24A H 0.27923 0.655369 0.232861 0.041 Uiso 0.56 1 calc R U P A 1
H24B H 0.284309 0.694074 0.326639 0.041 Uiso 0.56 1 calc R U P A 1
C25 C 0.2864(5) 0.4375(4) 0.3170(4) 0.0306(13) Uani 0.56 1 d . . P A 1
H25A H 0.236389 0.421371 0.346896 0.037 Uiso 0.56 1 calc R U P A 1
H25B H 0.299134 0.394541 0.278878 0.037 Uiso 0.56 1 calc R U P A 1
C26 C 0.2601(7) 0.5090(7) 0.2642(6) 0.034(2) Uani 0.56 1 d . . P A 1
H26A H 0.201277 0.500756 0.226052 0.041 Uiso 0.56 1 calc R U P A 1
H26B H 0.305941 0.520399 0.227359 0.041 Uiso 0.56 1 calc R U P A 1
C27 C 0.0998(5) 0.6336(4) 0.2588(4) 0.0379(15) Uani 0.56 1 d . . P A 1
H27A H 0.115821 0.612595 0.204512 0.045 Uiso 0.56 1 calc R U P A 1
H27B H 0.035773 0.620618 0.259748 0.045 Uiso 0.56 1 calc R U P A 1
C28 C 0.1592(4) 0.5960(4) 0.3360(4) 0.0318(14) Uani 0.56 1 d . . P A 1
H28A H 0.161702 0.631098 0.386416 0.038 Uiso 0.56 1 calc R U P A 1
H28B H 0.129538 0.547413 0.35008 0.038 Uiso 0.56 1 calc R U P A 1
C29 C 0.5865(6) 0.9470(5) 0.2787(5) 0.0398(17) Uiso 0.56 1 d . . P B 1
C30 C 0.5868(7) 0.8891(6) 0.3118(7) 0.053(3) Uiso 0.56 1 d . . P B 1
H30A H 0.533074 0.871833 0.330187 0.064 Uiso 0.56 1 calc R U P B 1
C31 C 0.6737(5) 0.8349(5) 0.3290(6) 0.0487(18) Uiso 0.56 1 d . . P B 1
H31A H 0.690956 0.803275 0.378792 0.058 Uiso 0.56 1 calc R U P B 1
C32 C 0.7195(5) 0.8408(5) 0.2615(5) 0.0467(18) Uiso 0.56 1 d . . P B 1
H32A H 0.764497 0.803665 0.254739 0.056 Uiso 0.56 1 calc R U P B 1
C33 C 0.7004(6) 0.9010(5) 0.2024(6) 0.046(2) Uiso 0.56 1 d . . P B 1
H33A H 0.734034 0.906063 0.156506 0.055 Uiso 0.56 1 calc R U P B 1
C34 C 0.6336(5) 0.9529(5) 0.2100(5) 0.0431(17) Uiso 0.56 1 d . . P B 1
H34A H 0.619459 0.993104 0.168412 0.052 Uiso 0.56 1 calc R U P B 1
C35 C 0.5153(6) 1.0059(5) 0.2913(6) 0.057(2) Uiso 0.56 1 d . . P B 1
H35A H 0.523699 1.053134 0.258693 0.086 Uiso 0.56 1 calc R U P B 1
H35B H 0.455217 0.984358 0.270445 0.086 Uiso 0.56 1 calc R U P B 1
H35C H 0.520879 1.018534 0.353022 0.086 Uiso 0.56 1 calc R U P B 1
C23B C 0.4093(16) 0.6511(11) 0.3130(16) 0.026(3) Uiso 0.44 1 d . . P A 2
H23C H 0.463973 0.659131 0.286539 0.032 Uiso 0.44 1 calc R U P A 2
H23D H 0.384679 0.702533 0.324635 0.032 Uiso 0.44 1 calc R U P A 2
C24B C 0.3399(5) 0.6059(5) 0.2517(5) 0.0290(16) Uiso 0.44 1 d . . P A 2
H24C H 0.310179 0.640385 0.204897 0.035 Uiso 0.44 1 calc R U P A 2
H24D H 0.369722 0.563199 0.22506 0.035 Uiso 0.44 1 calc R U P A 2
C25B C 0.3269(6) 0.4381(5) 0.2933(5) 0.0242(16) Uiso 0.44 1 d . . P A 2
H25C H 0.307452 0.383227 0.287218 0.029 Uiso 0.44 1 calc R U P A 2
H25D H 0.370499 0.448097 0.253725 0.029 Uiso 0.44 1 calc R U P A 2
C26B C 0.2438(10) 0.4936(9) 0.2723(10) 0.028(3) Uiso 0.44 1 d . . P A 2
H26C H 0.220501 0.492908 0.209332 0.033 Uiso 0.44 1 calc R U P A 2
H26D H 0.195072 0.475676 0.302947 0.033 Uiso 0.44 1 calc R U P A 2
C27B C 0.1966(6) 0.7060(5) 0.3013(6) 0.0358(18) Uiso 0.44 1 d . . P A 2
H27C H 0.22262 0.71675 0.362563 0.043 Uiso 0.44 1 calc R U P A 2
H27D H 0.238198 0.726945 0.264307 0.043 Uiso 0.44 1 calc R U P A 2
C28B C 0.1852(5) 0.6185(4) 0.2872(5) 0.0291(16) Uiso 0.44 1 d . . P A 2
H28C H 0.146543 0.598284 0.327437 0.035 Uiso 0.44 1 calc R U P A 2
H28D H 0.153162 0.609366 0.227461 0.035 Uiso 0.44 1 calc R U P A 2
C29B C 0.5471(8) 0.9562(6) 0.2716(7) 0.043(2) Uiso 0.44 1 d . . P C 2
H29A H 0.493608 0.976812 0.287657 0.051 Uiso 0.44 1 calc R U P C 2
C30B C 0.6062(7) 0.8884(6) 0.3385(7) 0.033(2) Uiso 0.44 1 d . . P C 2
H30B H 0.609472 0.878279 0.398586 0.04 Uiso 0.44 1 calc R U P C 2
C31B C 0.6496(7) 0.8515(6) 0.2731(6) 0.043(2) Uiso 0.44 1 d . . P C 2
C32B C 0.6747(9) 0.8809(7) 0.1961(8) 0.050(3) Uiso 0.44 1 d . . P C 2
H32B H 0.720355 0.85528 0.171555 0.06 Uiso 0.44 1 calc R U P C 2
C33B C 0.6349(6) 0.9447(6) 0.1572(7) 0.042(2) Uiso 0.44 1 d . . P C 2
H33B H 0.650157 0.962786 0.104149 0.05 Uiso 0.44 1 calc R U P C 2
C34B C 0.5722(6) 0.9831(6) 0.1954(6) 0.043(2) Uiso 0.44 1 d . . P C 2
H34B H 0.545224 1.029077 0.169312 0.051 Uiso 0.44 1 calc R U P C 2
C35B C 0.6909(9) 0.7767(8) 0.3143(9) 0.072(3) Uiso 0.44 1 d . . P C 2
H35D H 0.665565 0.765487 0.366717 0.107 Uiso 0.44 1 calc R U P C 2
H35E H 0.677129 0.733756 0.273187 0.107 Uiso 0.44 1 calc R U P C 2
H35F H 0.756514 0.782775 0.329646 0.107 Uiso 0.44 1 calc R U P C 2
O12 O 0.5969(4) 0.4458(3) 0.2971(4) 0.0395(14) Uiso 0.56 1 d . . P D 1
C36 C 0.5592(7) 0.3784(5) 0.2491(6) 0.053(2) Uiso 0.56 1 d . . P D 1
H36A H 0.509996 0.355611 0.275766 0.063 Uiso 0.56 1 calc R U P D 1
H36B H 0.606279 0.338398 0.247551 0.063 Uiso 0.56 1 calc R U P D 1
C37 C 0.5207(9) 0.4099(7) 0.1522(8) 0.072(3) Uiso 0.56 1 d . . P D 1
H37A H 0.544172 0.377591 0.108677 0.086 Uiso 0.56 1 calc R U P D 1
H37B H 0.453924 0.407086 0.14075 0.086 Uiso 0.56 1 calc R U P D 1
C38 C 0.5498(8) 0.4892(7) 0.1465(8) 0.081(3) Uiso 0.56 1 d . . P D 1
H38A H 0.589542 0.493636 0.102353 0.097 Uiso 0.56 1 calc R U P D 1
H38B H 0.496744 0.523285 0.129097 0.097 Uiso 0.56 1 calc R U P D 1
C39 C 0.5980(7) 0.5124(5) 0.2300(6) 0.038(2) Uiso 0.56 1 d . . P D 1
H39A H 0.569458 0.559387 0.249874 0.046 Uiso 0.56 1 calc R U P D 1
H39B H 0.661144 0.525355 0.225214 0.046 Uiso 0.56 1 calc R U P D 1
O12B O 0.5711(5) 0.4607(4) 0.2877(5) 0.0382(18) Uiso 0.44 1 d . . P E 2
C36B C 0.5181(7) 0.4037(6) 0.2439(6) 0.040(2) Uiso 0.44 1 d . . P E 2
H36C H 0.453669 0.419036 0.233792 0.048 Uiso 0.44 1 calc R U P E 2
H36D H 0.524957 0.354218 0.276434 0.048 Uiso 0.44 1 calc R U P E 2
C37B C 0.5553(9) 0.3962(7) 0.1547(8) 0.049(3) Uiso 0.44 1 d . . P E 2
H37C H 0.595559 0.350658 0.155223 0.059 Uiso 0.44 1 calc R U P E 2
H37D H 0.505112 0.391685 0.105075 0.059 Uiso 0.44 1 calc R U P E 2
C38B C 0.6052(9) 0.4689(7) 0.1508(8) 0.062(3) Uiso 0.44 1 d . . P E 2
H38C H 0.569988 0.505111 0.10906 0.074 Uiso 0.44 1 calc R U P E 2
H38D H 0.663722 0.458635 0.131896 0.074 Uiso 0.44 1 calc R U P E 2
C39B C 0.6214(10) 0.5053(9) 0.2444(10) 0.063(4) Uiso 0.44 1 d . . P E 2
H39C H 0.685973 0.502865 0.270913 0.076 Uiso 0.44 1 calc R U P E 2
H39D H 0.601046 0.559998 0.242946 0.076 Uiso 0.44 1 calc R U P E 2

loop_
_atom_site_aniso_label
_atom_site_aniso_U_11
_atom_site_aniso_U_22
_atom_site_aniso_U_33
_atom_site_aniso_U_23
_atom_site_aniso_U_13
_atom_site_aniso_U_12
Tb1 0.01945(8) 0.01684(7) 0.02566(8) 0.00094(6) 0.00241(5) -0.00086(5)
Fe1 0.0247(6) 0.0265(6) 0.0328(6) -0.0074(5) 0.0079(5) -0.0038(4)
O1 0.021(2) 0.019(3) 0.026(3) 0.005(2) 0.006(2) -0.0002(16)
O2 0.028(4) 0.030(4) 0.026(4) 0.008(3) 0.005(3) 0.004(3)
C1 0.030(4) 0.015(4) 0.024(4) 0.001(3) 0.010(3) -0.005(3)
C2 0.023(3) 0.022(3) 0.028(4) -0.001(3) 0.005(3) 0.002(2)
C3 0.031(3) 0.024(3) 0.034(4) -0.005(3) 0.007(3) 0.003(3)
C4 0.025(3) 0.031(4) 0.047(5) -0.010(3) 0.018(3) -0.006(3)
C5 0.040(4) 0.031(4) 0.042(4) -0.009(3) 0.024(4) -0.011(3)
C6 0.032(3) 0.026(3) 0.025(3) -0.006(3) 0.006(3) -0.002(3)
C7 0.022(3) 0.032(4) 0.050(5) -0.012(4) 0.017(4) -0.002(3)
C8 0.070(6) 0.022(4) 0.038(5) -0.010(3) 0.010(4) 0.009(3)
C9 0.059(6) 0.034(4) 0.049(6) -0.018(4) 0.021(5) -0.026(4)
C10 0.024(4) 0.050(5) 0.050(5) -0.013(4) 0.005(4) -0.007(3)
C11 0.046(5) 0.028(4) 0.040(5) -0.004(3) 0.012(4) 0.002(3)
Fe1B 0.0191(6) 0.0232(7) 0.0267(7) -0.0039(6) 0.0032(6) -0.0003(4)
Fe2 0.0404(3) 0.0266(3) 0.0307(3) -0.0031(2) -0.0003(2) 0.0073(2)
Cr1 0.0209(3) 0.0180(2) 0.0379(3) -0.0032(2) -0.0025(2) 0.00102(19)
O3 0.0215(11) 0.0245(12) 0.0429(14) -0.0067(10) 0.0027(10) 0.0017(9)
O4 0.0221(12) 0.0229(12) 0.0599(17) -0.0123(12) -0.0008(11) 0.0021(9)
O5 0.0311(13) 0.0236(12) 0.0331(13) 0.0078(10) -0.0060(10) -0.0038(10)
O6 0.0304(12) 0.0220(11) 0.0237(11) -0.0029(9) -0.0019(9) 0.0016(9)
O7 0.070(4) 0.039(4) 0.034(3) 0.005(3) -0.007(3) 0.012(3)
O8 0.0286(12) 0.0226(12) 0.0410(14) -0.0024(10) 0.0015(11) -0.0010(10)
O9 0.0425(15) 0.0251(13) 0.0402(15) 0.0060(11) 0.0043(12) -0.0043(11)
O10 0.096(3) 0.0195(14) 0.080(2) -0.0001(14) -0.009(2) -0.0136(16)
O11 0.0212(11) 0.0207(11) 0.0242(11) -0.0012(8) 0.0057(9) -0.0029(8)
N1 0.024(3) 0.028(3) 0.019(3) 0.004(2) 0.007(2) 0.002(2)
N2 0.0394(18) 0.0216(15) 0.055(2) -0.0014(14) 0.0053(16) -0.0056(13)
C12 0.0244(17) 0.0195(16) 0.042(2) -0.0030(13) 0.0026(15) 0.0010(12)
C13 0.0246(16) 0.0211(16) 0.0387(19) -0.0037(13) 0.0018(14) 0.0009(12)
C14 0.0260(17) 0.0264(17) 0.0325(18) 0.0008(13) 0.0032(14) -0.0015(13)
C15 0.040(2) 0.0271(17) 0.0337(19) -0.0081(14) 0.0066(16) 0.0000(15)
C16 0.0310(19) 0.032(2) 0.052(2) -0.0123(17) 0.0062(17) 0.0060(15)
C17 0.0265(18) 0.0294(19) 0.058(2) -0.0142(17) 0.0042(17) 0.0003(14)
C18 0.088(4) 0.061(3) 0.039(2) 0.000(2) 0.020(3) 0.007(3)
C19 0.078(4) 0.051(3) 0.053(3) 0.020(2) 0.020(3) -0.004(3)
C20 0.110(5) 0.036(2) 0.057(3) 0.018(2) 0.023(3) 0.013(3)
C21 0.094(5) 0.085(4) 0.053(3) 0.027(3) 0.002(3) 0.047(4)
C22 0.086(4) 0.106(5) 0.032(2) 0.002(3) -0.005(3) 0.014(4)
C23 0.037(6) 0.058(9) 0.031(5) 0.016(6) 0.005(4) -0.003(6)
C24 0.036(3) 0.039(4) 0.026(3) 0.011(3) 0.003(3) -0.001(3)
C25 0.031(3) 0.027(3) 0.032(3) -0.007(2) -0.002(3) 0.001(3)
C26 0.034(5) 0.049(6) 0.019(4) 0.000(4) 0.002(3) 0.006(4)
C27 0.034(4) 0.043(4) 0.034(3) 0.007(3) -0.002(3) 0.008(3)
C28 0.026(3) 0.041(4) 0.028(3) 0.010(3) 0.005(2) 0.008(3)

loop_
_atom_type_symbol
_atom_type_description
_atom_type_scat_dispersion_real
_atom_type_scat_dispersion_imag
_atom_type_scat_source
C C 0.0033 0.0016 'International Tables Vol C Tables 4.2.6.8 and 6.1.1.4'
H H 0 0 'International Tables Vol C Tables 4.2.6.8 and 6.1.1.4'
N N 0.0061 0.0033 'International Tables Vol C Tables 4.2.6.8 and 6.1.1.4'
O O 0.0106 0.006 'International Tables Vol C Tables 4.2.6.8 and 6.1.1.4'
Cr Cr 0.3209 0.6236 'International Tables Vol C Tables 4.2.6.8 and 6.1.1.4'
Fe Fe 0.3463 0.8444 'International Tables Vol C Tables 4.2.6.8 and 6.1.1.4'
Tb Tb -0.1723 4.1537 'International Tables Vol C Tables 4.2.6.8 and 6.1.1.4'

loop_
_geom_angle_atom_site_label_1
_geom_angle_atom_site_label_2
_geom_angle_atom_site_label_3
_geom_angle
_geom_angle_site_symmetry_1
_geom_angle_site_symmetry_3
_geom_angle_publ_flag
O5 Tb1 O6 149.40(8) . 3_666 ?
O5 Tb1 O2 107.0(2) . 3_666 ?
O6 Tb1 O2 82.9(2) 3_666 3_666 ?
O5 Tb1 O3 79.64(9) . . ?
O6 Tb1 O3 108.81(8) 3_666 . ?
O2 Tb1 O3 145.6(3) 3_666 . ?
O5 Tb1 O11 83.44(8) . 3_666 ?
O6 Tb1 O11 70.87(8) 3_666 3_666 ?
O2 Tb1 O11 75.5(3) 3_666 3_666 ?
O3 Tb1 O11 138.69(8) . 3_666 ?
O5 Tb1 O2B 113.1(3) . 3_666 ?
O6 Tb1 O2B 76.0(3) 3_666 3_666 ?
O2 Tb1 O2B 6.9(4) 3_666 3_666 ?
O3 Tb1 O2B 147.3(3) . 3_666 ?
O11 Tb1 O2B 73.9(3) 3_666 3_666 ?
O5 Tb1 O11 70.22(8) . . ?
O6 Tb1 O11 84.15(8) 3_666 . ?
O2 Tb1 O11 142.1(3) 3_666 . ?
O3 Tb1 O11 72.24(8) . . ?
O11 Tb1 O11 66.59(8) 3_666 . ?
O2B Tb1 O11 139.8(3) 3_666 . ?
O5 Tb1 O9 82.28(8) . . ?
O6 Tb1 O9 128.27(8) 3_666 . ?
O2 Tb1 O9 75.4(3) 3_666 . ?
O3 Tb1 O9 72.15(9) . . ?
O11 Tb1 O9 142.00(8) 3_666 . ?
O2B Tb1 O9 79.7(3) 3_666 . ?
O11 Tb1 O9 138.09(8) . . ?
O5 Tb1 O8 130.30(8) . . ?
O6 Tb1 O8 79.21(8) 3_666 . ?
O2 Tb1 O8 81.1(3) 3_666 . ?
O3 Tb1 O8 70.15(8) . . ?
O11 Tb1 O8 143.77(7) 3_666 . ?
O2B Tb1 O8 79.5(3) 3_666 . ?
O11 Tb1 O8 130.82(8) . . ?
O9 Tb1 O8 51.63(8) . . ?
O5 Tb1 N2 105.81(9) . . ?
O6 Tb1 N2 104.52(9) 3_666 . ?
O2 Tb1 N2 78.6(3) 3_666 . ?
O3 Tb1 N2 67.29(9) . . ?
O11 Tb1 N2 154.02(8) 3_666 . ?
O2B Tb1 N2 80.1(3) 3_666 . ?
O11 Tb1 N2 139.29(8) . . ?
O9 Tb1 N2 25.74(9) . . ?
O8 Tb1 N2 26.00(8) . . ?
O5 Tb1 Cr1 119.34(6) . 3_666 ?
O6 Tb1 Cr1 35.61(6) 3_666 3_666 ?
O2 Tb1 Cr1 70.8(2) 3_666 3_666 ?
O3 Tb1 Cr1 136.25(6) . 3_666 ?
O11 Tb1 Cr1 36.15(5) 3_666 3_666 ?
O11 Tb1 Cr1 78.06(5) . 3_666 ?
O9 Tb1 Cr1 143.84(6) . 3_666 ?
O8 Tb1 Cr1 109.71(6) . 3_666 ?
N2 Tb1 Cr1 130.77(7) . 3_666 ?
O5 Tb1 Cr1 35.28(6) . . ?
O6 Tb1 Cr1 119.82(6) 3_666 . ?
O2 Tb1 Cr1 136.1(3) 3_666 . ?
O3 Tb1 Cr1 66.60(6) . . ?
O11 Tb1 Cr1 77.90(5) 3_666 . ?
O2B Tb1 Cr1 140.3(3) 3_666 . ?
O11 Tb1 Cr1 35.91(5) . . ?
O9 Tb1 Cr1 108.00(6) . . ?
O8 Tb1 Cr1 136.40(6) . . ?
N2 Tb1 Cr1 123.57(7) . . ?
Cr1 Tb1 Cr1 105.060(12) 3_666 . ?
C2 Fe1 C8 127.5(3) . . ?
C2 Fe1 C4 68.7(3) . . ?
C8 Fe1 C4 154.2(4) . . ?
C2 Fe1 C3 40.6(3) . . ?
C8 Fe1 C3 164.2(3) . . ?
C4 Fe1 C3 40.9(3) . . ?
C2 Fe1 C5 68.4(3) . . ?
C8 Fe1 C5 121.0(4) . . ?
C4 Fe1 C5 40.3(3) . . ?
C3 Fe1 C5 68.1(3) . . ?
C2 Fe1 C6 41.0(3) . . ?
C8 Fe1 C6 108.8(3) . . ?
C4 Fe1 C6 68.9(3) . . ?
C3 Fe1 C6 68.8(3) . . ?
C5 Fe1 C6 41.0(3) . . ?
C2 Fe1 C9 164.8(4) . . ?
C8 Fe1 C9 39.8(4) . . ?
C4 Fe1 C9 119.9(3) . . ?
C3 Fe1 C9 153.8(4) . . ?
C5 Fe1 C9 109.2(3) . . ?
C6 Fe1 C9 127.4(4) . . ?
C2 Fe1 C7 108.6(3) . . ?
C8 Fe1 C7 40.7(3) . . ?
C4 Fe1 C7 162.8(4) . . ?
C3 Fe1 C7 126.1(3) . . ?
C5 Fe1 C7 156.1(4) . . ?
C6 Fe1 C7 121.0(3) . . ?
C9 Fe1 C7 67.1(3) . . ?
C2 Fe1 C11 119.6(3) . . ?
C8 Fe1 C11 67.7(3) . . ?
C4 Fe1 C11 125.7(4) . . ?
C3 Fe1 C11 107.3(3) . . ?
C5 Fe1 C11 162.9(3) . . ?
C6 Fe1 C11 154.5(3) . . ?
C9 Fe1 C11 67.1(4) . . ?
C7 Fe1 C11 39.7(3) . . ?
C2 Fe1 C10 154.3(4) . . ?
C8 Fe1 C10 66.8(4) . . ?
C4 Fe1 C10 107.7(3) . . ?
C3 Fe1 C10 119.9(3) . . ?
C5 Fe1 C10 126.2(3) . . ?
C6 Fe1 C10 163.5(3) . . ?
C9 Fe1 C10 39.2(4) . . ?
C7 Fe1 C10 67.0(3) . . ?
C11 Fe1 C10 40.5(3) . . ?
C1 O1 Cr1 128.0(5) . . ?
C1 O2 Tb1 131.4(7) . 3_666 ?
O2 C1 O1 124.6(8) . . ?
O2 C1 C2 120.6(8) . . ?
O1 C1 C2 114.7(8) . . ?
C3 C2 C6 109.0(6) . . ?
C3 C2 C1 125.5(7) . . ?
C6 C2 C1 125.5(7) . . ?
C3 C2 Fe1 70.4(4) . . ?
C6 C2 Fe1 70.4(4) . . ?
C1 C2 Fe1 124.0(5) . . ?
C2 C3 C4 107.8(7) . . ?
C2 C3 Fe1 69.0(4) . . ?
C4 C3 Fe1 69.5(4) . . ?
C2 C3 H3A 126.1 . . ?
C4 C3 H3A 126.1 . . ?
Fe1 C3 H3A 127 . . ?
C5 C4 C3 107.8(6) . . ?
C5 C4 Fe1 70.0(4) . . ?
C3 C4 Fe1 69.6(4) . . ?
C5 C4 H4A 126.1 . . ?
C3 C4 H4A 126.1 . . ?
Fe1 C4 H4A 125.9 . . ?
C4 C5 C6 109.0(6) . . ?
C4 C5 Fe1 69.7(4) . . ?
C6 C5 Fe1 69.6(4) . . ?
C4 C5 H5A 125.5 . . ?
C6 C5 H5A 125.5 . . ?
Fe1 C5 H5A 126.8 . . ?
C2 C6 C5 106.4(7) . . ?
C2 C6 Fe1 68.6(4) . . ?
C5 C6 Fe1 69.5(4) . . ?
C2 C6 H6A 126.8 . . ?
C5 C6 H6A 126.8 . . ?
Fe1 C6 H6A 126.7 . . ?
C11 C7 C8 107.8(7) . . ?
C11 C7 Fe1 70.3(4) . . ?
C8 C7 Fe1 68.6(4) . . ?
C11 C7 H7A 126.1 . . ?
C8 C7 H7A 126.1 . . ?
Fe1 C7 H7A 126.5 . . ?
C9 C8 C7 107.9(8) . . ?
C9 C8 Fe1 71.1(5) . . ?
C7 C8 Fe1 70.7(4) . . ?
C9 C8 H8A 126.1 . . ?
C7 C8 H8A 126.1 . . ?
Fe1 C8 H8A 123.8 . . ?
C10 C9 C8 108.9(8) . . ?
C10 C9 Fe1 70.8(5) . . ?
C8 C9 Fe1 69.1(4) . . ?
C10 C9 H9A 125.6 . . ?
C8 C9 H9A 125.6 . . ?
Fe1 C9 H9A 126.1 . . ?
C9 C10 C11 108.2(8) . . ?
C9 C10 Fe1 70.0(5) . . ?
C11 C10 Fe1 69.6(5) . . ?
C9 C10 H10A 125.9 . . ?
C11 C10 H10A 125.9 . . ?
Fe1 C10 H10A 126.1 . . ?
C7 C11 C10 107.2(8) . . ?
C7 C11 Fe1 70.0(5) . . ?
C10 C11 Fe1 69.9(5) . . ?
C7 C11 H11A 126.4 . . ?
C10 C11 H11A 126.4 . . ?
Fe1 C11 H11A 125.3 . . ?
C7B Fe1B C10B 68.8(5) . . ?
C7B Fe1B C9B 68.7(5) . . ?
C10B Fe1B C9B 40.9(4) . . ?
C7B Fe1B C8B 40.7(4) . . ?
C10B Fe1B C8B 69.5(5) . . ?
C9B Fe1B C8B 41.5(5) . . ?
C7B Fe1B C11B 40.4(4) . . ?
C10B Fe1B C11B 40.7(4) . . ?
C9B Fe1B C11B 68.2(5) . . ?
C8B Fe1B C11B 68.5(4) . . ?
C7B Fe1B C3B 122.5(4) . . ?
C10B Fe1B C3B 120.3(4) . . ?
C9B Fe1B C3B 157.0(4) . . ?
C8B Fe1B C3B 159.3(4) . . ?
C11B Fe1B C3B 106.3(4) . . ?
C7B Fe1B C2B 107.1(4) . . ?
C10B Fe1B C2B 156.6(4) . . ?
C9B Fe1B C2B 161.0(5) . . ?
C8B Fe1B C2B 123.4(4) . . ?
C11B Fe1B C2B 121.4(4) . . ?
C3B Fe1B C2B 41.0(3) . . ?
C7B Fe1B C4B 158.6(4) . . ?
C10B Fe1B C4B 106.5(4) . . ?
C9B Fe1B C4B 122.3(4) . . ?
C8B Fe1B C4B 159.1(5) . . ?
C11B Fe1B C4B 122.6(4) . . ?
C3B Fe1B C4B 40.5(3) . . ?
C2B Fe1B C4B 68.4(4) . . ?
C7B Fe1B C6B 122.6(4) . . ?
C10B Fe1B C6B 160.4(4) . . ?
C9B Fe1B C6B 124.5(4) . . ?
C8B Fe1B C6B 107.9(4) . . ?
C11B Fe1B C6B 157.8(4) . . ?
C3B Fe1B C6B 69.1(3) . . ?
C2B Fe1B C6B 41.0(3) . . ?
C4B Fe1B C6B 68.7(3) . . ?
C7B Fe1B C5B 159.4(4) . . ?
C10B Fe1B C5B 123.1(4) . . ?
C9B Fe1B C5B 108.3(4) . . ?
C8B Fe1B C5B 123.5(5) . . ?
C11B Fe1B C5B 159.2(4) . . ?
C3B Fe1B C5B 68.5(4) . . ?
C2B Fe1B C5B 68.7(4) . . ?
C4B Fe1B C5B 40.4(3) . . ?
C6B Fe1B C5B 41.1(3) . . ?
C1B O1B Cr1 124.7(8) . . ?
O1B C1B O2B 128.4(13) . . ?
O1B C1B C2B 115.0(10) . . ?
O2B C1B C2B 116.5(12) . . ?
C3B C2B C6B 108.2(8) . . ?
C3B C2B C1B 125.3(8) . . ?
C6B C2B C1B 126.5(8) . . ?
C3B C2B Fe1B 69.4(5) . . ?
C6B C2B Fe1B 69.8(5) . . ?
C1B C2B Fe1B 125.2(7) . . ?
C4B C3B C2B 107.9(8) . . ?
C4B C3B Fe1B 69.9(5) . . ?
C2B C3B Fe1B 69.6(5) . . ?
C4B C3B H3BA 126.1 . . ?
C2B C3B H3BA 126.1 . . ?
Fe1B C3B H3BA 126 . . ?
C3B C4B C5B 109.0(8) . . ?
C3B C4B Fe1B 69.6(5) . . ?
C5B C4B Fe1B 70.4(5) . . ?
C3B C4B H4BA 125.5 . . ?
C5B C4B H4BA 125.5 . . ?
Fe1B C4B H4BA 126.1 . . ?
C4B C5B C6B 107.7(8) . . ?
C4B C5B Fe1B 69.2(5) . . ?
C6B C5B Fe1B 69.1(5) . . ?
C4B C5B H5BA 126.1 . . ?
C6B C5B H5BA 126.1 . . ?
Fe1B C5B H5BA 127.2 . . ?
C2B C6B C5B 107.2(8) . . ?
C2B C6B Fe1B 69.2(5) . . ?
C5B C6B Fe1B 69.9(5) . . ?
C2B C6B H6BA 126.4 . . ?
C5B C6B H6BA 126.4 . . ?
Fe1B C6B H6BA 126.1 . . ?
C11B C7B C8B 109.0(11) . . ?
C11B C7B Fe1B 70.4(7) . . ?
C8B C7B Fe1B 70.1(7) . . ?
C11B C7B H7BA 125.5 . . ?
C8B C7B H7BA 125.5 . . ?
Fe1B C7B H7BA 125.6 . . ?
C7B C8B C9B 106.7(11) . . ?
C7B C8B Fe1B 69.2(7) . . ?
C9B C8B Fe1B 69.2(7) . . ?
C7B C8B H8BA 126.6 . . ?
C9B C8B H8BA 126.6 . . ?
Fe1B C8B H8BA 126.5 . . ?
C10B C9B C8B 108.3(11) . . ?
C10B C9B Fe1B 69.5(7) . . ?
C8B C9B Fe1B 69.3(7) . . ?
C10B C9B H9BA 125.9 . . ?
C8B C9B H9BA 125.9 . . ?
Fe1B C9B H9BA 126.9 . . ?
C11B C10B C9B 107.1(10) . . ?
C11B C10B Fe1B 69.8(6) . . ?
C9B C10B Fe1B 69.6(7) . . ?
C11B C10B H10B 126.4 . . ?
C9B C10B H10B 126.4 . . ?
Fe1B C10B H10B 125.7 . . ?
C7B C11B C10B 108.8(10) . . ?
C7B C11B Fe1B 69.2(7) . . ?
C10B C11B Fe1B 69.4(6) . . ?
C7B C11B H11B 125.6 . . ?
C10B C11B H11B 125.6 . . ?
Fe1B C11B H11B 127.4 . . ?
C13 Fe2 C18 107.39(19) . . ?
C13 Fe2 C21 156.0(2) . . ?
C18 Fe2 C21 68.0(2) . . ?
C13 Fe2 C22 120.5(2) . . ?
C18 Fe2 C22 40.2(2) . . ?
C21 Fe2 C22 40.7(2) . . ?
C13 Fe2 C14 41.28(13) . . ?
C18 Fe2 C14 122.57(19) . . ?
C21 Fe2 C14 161.1(2) . . ?
C22 Fe2 C14 157.2(2) . . ?
C13 Fe2 C17 41.16(14) . . ?
C18 Fe2 C17 123.6(2) . . ?
C21 Fe2 C17 120.2(2) . . ?
C22 Fe2 C17 106.3(2) . . ?
C14 Fe2 C17 69.03(15) . . ?
C13 Fe2 C19 124.59(19) . . ?
C18 Fe2 C19 40.4(2) . . ?
C21 Fe2 C19 68.2(3) . . ?
C22 Fe2 C19 68.0(3) . . ?
C14 Fe2 C19 108.70(18) . . ?
C17 Fe2 C19 160.84(19) . . ?
C13 Fe2 C20 161.8(2) . . ?
C18 Fe2 C20 67.7(2) . . ?
C21 Fe2 C20 40.3(2) . . ?
C22 Fe2 C20 67.8(3) . . ?
C14 Fe2 C20 125.3(2) . . ?
C17 Fe2 C20 156.3(2) . . ?
C19 Fe2 C20 40.4(2) . . ?
C13 Fe2 C15 68.78(14) . . ?
C18 Fe2 C15 158.4(2) . . ?
C21 Fe2 C15 124.2(2) . . ?
C22 Fe2 C15 160.3(2) . . ?
C14 Fe2 C15 40.56(14) . . ?
C17 Fe2 C15 68.43(15) . . ?
C19 Fe2 C15 123.02(19) . . ?
C20 Fe2 C15 108.92(19) . . ?
C13 Fe2 C16 68.58(15) . . ?
C18 Fe2 C16 160.1(2) . . ?
C21 Fe2 C16 107.2(2) . . ?
C22 Fe2 C16 123.7(2) . . ?
C14 Fe2 C16 68.12(15) . . ?
C17 Fe2 C16 40.62(14) . . ?
C19 Fe2 C16 157.71(19) . . ?
C20 Fe2 C16 122.10(19) . . ?
C15 Fe2 C16 40.18(15) . . ?
O1B Cr1 O6 87.4(3) . . ?
O1B Cr1 O11 101.3(2) . . ?
O6 Cr1 O11 87.42(9) . . ?
O1B Cr1 O5 171.9(2) . . ?
O6 Cr1 O5 91.97(10) . . ?
O11 Cr1 O5 86.72(9) . . ?
O1B Cr1 O4 88.8(3) . . ?
O6 Cr1 O4 176.10(10) . . ?
O11 Cr1 O4 94.22(10) . . ?
O5 Cr1 O4 91.65(11) . . ?
O6 Cr1 N1 87.37(18) . . ?
O11 Cr1 N1 172.50(19) . . ?
O5 Cr1 N1 88.08(18) . . ?
O4 Cr1 N1 91.32(19) . . ?
O6 Cr1 O1 89.42(16) . . ?
O11 Cr1 O1 90.73(17) . . ?
O5 Cr1 O1 177.03(18) . . ?
O4 Cr1 O1 87.03(17) . . ?
N1 Cr1 O1 94.6(2) . . ?
O1B Cr1 N1B 93.2(3) . . ?
O6 Cr1 N1B 79.1(2) . . ?
O11 Cr1 N1B 159.7(2) . . ?
O5 Cr1 N1B 78.8(2) . . ?
O4 Cr1 N1B 100.2(2) . . ?
O6 Cr1 Tb1 42.50(6) . 3_666 ?
O11 Cr1 Tb1 46.12(6) . 3_666 ?
O5 Cr1 Tb1 97.32(7) . 3_666 ?
O4 Cr1 Tb1 138.23(8) . 3_666 ?
N1 Cr1 Tb1 129.53(17) . 3_666 ?
O1 Cr1 Tb1 81.95(15) . 3_666 ?
O1B Cr1 Tb1 146.2(2) . . ?
O6 Cr1 Tb1 98.07(7) . . ?
O11 Cr1 Tb1 46.16(6) . . ?
O5 Cr1 Tb1 41.85(7) . . ?
O4 Cr1 Tb1 85.60(7) . . ?
N1 Cr1 Tb1 129.53(16) . . ?
O1 Cr1 Tb1 135.32(16) . . ?
N1B Cr1 Tb1 120.6(2) . . ?
Tb1 Cr1 Tb1 74.939(12) 3_666 . ?
C12 O3 Tb1 134.5(2) . . ?
C12 O4 Cr1 125.3(2) . . ?
C23 O5 Cr1 109.8(7) . . ?
C23B O5 Cr1 118.7(9) . . ?
C23 O5 Tb1 146.8(7) . . ?
C23B O5 Tb1 136.4(8) . . ?
Cr1 O5 Tb1 102.88(10) . . ?
C25B O6 Cr1 121.0(3) . . ?
C25 O6 Cr1 104.9(3) . . ?
C25 O6 Tb1 136.4(3) . 3_666 ?
Cr1 O6 Tb1 101.89(9) . 3_666 ?
C27 O7 H1 113.9 . . ?
C27B O7B H1B 98.3 . . ?
N2 O8 Tb1 95.48(19) . . ?
N2 O9 Tb1 95.98(19) . . ?
Cr1 O11 Tb1 97.73(9) . 3_666 ?
Cr1 O11 Tb1 97.93(9) . . ?
Tb1 O11 Tb1 113.41(8) 3_666 . ?
Cr1 O11 H2 115 . . ?
Tb1 O11 H2 115.1 3_666 . ?
Tb1 O11 H2 115.1 . . ?
C28 N1 C24 111.1(5) . . ?
C28 N1 C26 113.7(6) . . ?
C24 N1 C26 109.4(7) . . ?
C28 N1 Cr1 114.9(4) . . ?
C24 N1 Cr1 101.3(4) . . ?
C26 N1 Cr1 105.6(5) . . ?
C26B N1B C24B 112.4(8) . . ?
C26B N1B C28B 104.6(8) . . ?
C24B N1B C28B 113.2(7) . . ?
C26B N1B Cr1 99.9(7) . . ?
C24B N1B Cr1 108.8(5) . . ?
C28B N1B Cr1 117.1(5) . . ?
O10 N2 O9 122.5(3) . . ?
O10 N2 O8 121.1(3) . . ?
O9 N2 O8 116.5(3) . . ?
O10 N2 Tb1 174.5(3) . . ?
O9 N2 Tb1 58.29(16) . . ?
O8 N2 Tb1 58.53(16) . . ?
O3 C12 O4 126.0(3) . . ?
O3 C12 C13 117.7(3) . . ?
O4 C12 C13 116.3(3) . . ?
C17 C13 C14 107.6(3) . . ?
C17 C13 C12 127.0(3) . . ?
C14 C13 C12 125.4(3) . . ?
C17 C13 Fe2 69.9(2) . . ?
C14 C13 Fe2 69.64(19) . . ?
C12 C13 Fe2 123.8(3) . . ?
C15 C14 C13 108.0(3) . . ?
C15 C14 Fe2 70.3(2) . . ?
C13 C14 Fe2 69.1(2) . . ?
C15 C14 H14A 126 . . ?
C13 C14 H14A 126 . . ?
Fe2 C14 H14A 126.1 . . ?
C16 C15 C14 108.2(3) . . ?
C16 C15 Fe2 69.9(2) . . ?
C14 C15 Fe2 69.1(2) . . ?
C16 C15 H15A 125.9 . . ?
C14 C15 H15A 125.9 . . ?
Fe2 C15 H15A 126.6 . . ?
C15 C16 C17 108.8(3) . . ?
C15 C16 Fe2 69.9(2) . . ?
C17 C16 Fe2 69.2(2) . . ?
C15 C16 H16A 125.6 . . ?
C17 C16 H16A 125.6 . . ?
Fe2 C16 H16A 126.9 . . ?
C16 C17 C13 107.5(3) . . ?
C16 C17 Fe2 70.1(2) . . ?
C13 C17 Fe2 69.0(2) . . ?
C16 C17 H17A 126.3 . . ?
C13 C17 H17A 126.3 . . ?
Fe2 C17 H17A 126.2 . . ?
C22 C18 C19 108.8(5) . . ?
C22 C18 Fe2 70.0(3) . . ?
C19 C18 Fe2 70.2(3) . . ?
C22 C18 H18A 125.6 . . ?
C19 C18 H18A 125.6 . . ?
Fe2 C18 H18A 125.7 . . ?
C18 C19 C20 107.2(5) . . ?
C18 C19 Fe2 69.3(3) . . ?
C20 C19 Fe2 69.8(3) . . ?
C18 C19 H19A 126.4 . . ?
C20 C19 H19A 126.4 . . ?
Fe2 C19 H19A 126 . . ?
C21 C20 C19 108.5(5) . . ?
C21 C20 Fe2 69.4(3) . . ?
C19 C20 Fe2 69.8(3) . . ?
C21 C20 H20A 125.8 . . ?
C19 C20 H20A 125.8 . . ?
Fe2 C20 H20A 126.6 . . ?
C20 C21 C22 107.6(5) . . ?
C20 C21 Fe2 70.2(3) . . ?
C22 C21 Fe2 69.7(3) . . ?
C20 C21 H21A 126.2 . . ?
C22 C21 H21A 126.2 . . ?
Fe2 C21 H21A 125.5 . . ?
C18 C22 C21 107.9(6) . . ?
C18 C22 Fe2 69.8(3) . . ?
C21 C22 Fe2 69.6(3) . . ?
C18 C22 H22A 126 . . ?
C21 C22 H22A 126 . . ?
Fe2 C22 H22A 126.2 . . ?
O5 C23 C24 113.5(12) . . ?
O5 C23 H23A 108.9 . . ?
C24 C23 H23A 108.9 . . ?
O5 C23 H23B 108.9 . . ?
C24 C23 H23B 108.9 . . ?
H23A C23 H23B 107.7 . . ?
C23 C24 N1 110.3(8) . . ?
C23 C24 H24A 109.6 . . ?
N1 C24 H24A 109.6 . . ?
C23 C24 H24B 109.6 . . ?
N1 C24 H24B 109.6 . . ?
H24A C24 H24B 108.1 . . ?
O6 C25 C26 108.7(6) . . ?
O6 C25 H25A 109.9 . . ?
C26 C25 H25A 109.9 . . ?
O6 C25 H25B 109.9 . . ?
C26 C25 H25B 109.9 . . ?
H25A C25 H25B 108.3 . . ?
C25 C26 N1 108.8(7) . . ?
C25 C26 H26A 109.9 . . ?
N1 C26 H26A 109.9 . . ?
C25 C26 H26B 109.9 . . ?
N1 C26 H26B 109.9 . . ?
H26A C26 H26B 108.3 . . ?
O7 C27 C28 111.4(6) . . ?
O7 C27 H27A 109.4 . . ?
C28 C27 H27A 109.4 . . ?
O7 C27 H27B 109.4 . . ?
C28 C27 H27B 109.4 . . ?
H27A C27 H27B 108 . . ?
N1 C28 C27 116.6(5) . . ?
N1 C28 H28A 108.2 . . ?
C27 C28 H28A 108.2 . . ?
N1 C28 H28B 108.2 . . ?
C27 C28 H28B 108.2 . . ?
H28A C28 H28B 107.3 . . ?
C30 C29 C34 117.4(9) . . ?
C30 C29 C35 119.0(9) . . ?
C34 C29 C35 121.1(7) . . ?
C29 C30 C31 122.7(10) . . ?
C29 C30 H30A 118.7 . . ?
C31 C30 H30A 118.7 . . ?
C32 C31 C30 109.4(8) . . ?
C32 C31 H31A 125.3 . . ?
C30 C31 H31A 125.3 . . ?
C31 C32 C33 120.1(8) . . ?
C31 C32 H32A 120 . . ?
C33 C32 H32A 120 . . ?
C34 C33 C32 120.3(8) . . ?
C34 C33 H33A 119.9 . . ?
C32 C33 H33A 119.9 . . ?
C33 C34 C29 119.9(8) . . ?
C33 C34 H34A 120.1 . . ?
C29 C34 H34A 120.1 . . ?
C29 C35 H35A 109.5 . . ?
C29 C35 H35B 109.5 . . ?
H35A C35 H35B 109.5 . . ?
C29 C35 H35C 109.5 . . ?
H35A C35 H35C 109.5 . . ?
H35B C35 H35C 109.5 . . ?
O5 C23B C24B 109.2(12) . . ?
O5 C23B H23C 109.8 . . ?
C24B C23B H23C 109.8 . . ?
O5 C23B H23D 109.8 . . ?
C24B C23B H23D 109.8 . . ?
H23C C23B H23D 108.3 . . ?
N1B C24B C23B 109.5(10) . . ?
N1B C24B H24C 109.8 . . ?
C23B C24B H24C 109.8 . . ?
N1B C24B H24D 109.8 . . ?
C23B C24B H24D 109.8 . . ?
H24C C24B H24D 108.2 . . ?
O6 C25B C26B 105.7(8) . . ?
O6 C25B H25C 110.6 . . ?
C26B C25B H25C 110.6 . . ?
O6 C25B H25D 110.6 . . ?
C26B C25B H25D 110.6 . . ?
H25C C25B H25D 108.7 . . ?
N1B C26B C25B 109.5(10) . . ?
N1B C26B H26C 109.8 . . ?
C25B C26B H26C 109.8 . . ?
N1B C26B H26D 109.8 . . ?
C25B C26B H26D 109.8 . . ?
H26C C26B H26D 108.2 . . ?
O7B C27B C28B 109.0(7) . . ?
O7B C27B H27C 109.9 . . ?
C28B C27B H27C 109.9 . . ?
O7B C27B H27D 109.9 . . ?
C28B C27B H27D 109.9 . . ?
H27C C27B H27D 108.3 . . ?
N1B C28B C27B 114.9(7) . . ?
N1B C28B H28C 108.5 . . ?
C27B C28B H28C 108.5 . . ?
N1B C28B H28D 108.5 . . ?
C27B C28B H28D 108.5 . . ?
H28C C28B H28D 107.5 . . ?
C34B C29B C30B 124.3(9) . . ?
C34B C29B H29A 117.8 . . ?
C30B C29B H29A 117.8 . . ?
C31B C30B C29B 96.6(8) . . ?
C31B C30B H30B 131.7 . . ?
C29B C30B H30B 131.7 . . ?
C32B C31B C30B 131.3(10) . . ?
C32B C31B C35B 121.0(10) . . ?
C30B C31B C35B 105.7(9) . . ?
C33B C32B C31B 121.1(11) . . ?
C33B C32B H32B 119.5 . . ?
C31B C32B H32B 119.5 . . ?
C32B C33B C34B 118.8(10) . . ?
C32B C33B H33B 120.6 . . ?
C34B C33B H33B 120.6 . . ?
C33B C34B C29B 121.4(10) . . ?
C33B C34B H34B 119.3 . . ?
C29B C34B H34B 119.3 . . ?
C31B C35B H35D 109.5 . . ?
C31B C35B H35E 109.5 . . ?
H35D C35B H35E 109.5 . . ?
C31B C35B H35F 109.5 . . ?
H35D C35B H35F 109.5 . . ?
H35E C35B H35F 109.5 . . ?
C36 O12 C39 106.8(6) . . ?
O12 C36 C37 105.3(7) . . ?
O12 C36 H36A 110.7 . . ?
C37 C36 H36A 110.7 . . ?
O12 C36 H36B 110.7 . . ?
C37 C36 H36B 110.7 . . ?
H36A C36 H36B 108.8 . . ?
C38 C37 C36 108.2(9) . . ?
C38 C37 H37A 110.1 . . ?
C36 C37 H37A 110.1 . . ?
C38 C37 H37B 110.1 . . ?
C36 C37 H37B 110.1 . . ?
H37A C37 H37B 108.4 . . ?
C39 C38 C37 108.5(10) . . ?
C39 C38 H38A 110 . . ?
C37 C38 H38A 110 . . ?
C39 C38 H38B 110 . . ?
C37 C38 H38B 110 . . ?
H38A C38 H38B 108.4 . . ?
C38 C39 O12 110.2(8) . . ?
C38 C39 H39A 109.6 . . ?
O12 C39 H39A 109.6 . . ?
C38 C39 H39B 109.6 . . ?
O12 C39 H39B 109.6 . . ?
H39A C39 H39B 108.1 . . ?
C39B O12B C36B 119.1(10) . . ?
O12B C36B C37B 103.7(8) . . ?
O12B C36B H36C 111 . . ?
C37B C36B H36C 111 . . ?
O12B C36B H36D 111 . . ?
C37B C36B H36D 111 . . ?
H36C C36B H36D 109 . . ?
C38B C37B C36B 102.9(9) . . ?
C38B C37B H37C 111.2 . . ?
C36B C37B H37C 111.2 . . ?
C38B C37B H37D 111.2 . . ?
C36B C37B H37D 111.2 . . ?
H37C C37B H37D 109.1 . . ?
C37B C38B C39B 107.5(10) . . ?
C37B C38B H38C 110.2 . . ?
C39B C38B H38C 110.2 . . ?
C37B C38B H38D 110.2 . . ?
C39B C38B H38D 110.2 . . ?
H38C C38B H38D 108.5 . . ?
O12B C39B C38B 103.4(11) . . ?
O12B C39B H39C 111.1 . . ?
C38B C39B H39C 111.1 . . ?
O12B C39B H39D 111.1 . . ?
C38B C39B H39D 111.1 . . ?
H39C C39B H39D 109 . . ?

loop_
_geom_bond_atom_site_label_1
_geom_bond_atom_site_label_2
_geom_bond_distance
_geom_bond_site_symmetry_2
_geom_bond_publ_flag
Tb1 O5 2.267(2) . ?
Tb1 O6 2.274(2) 3_666 ?
Tb1 O2 2.345(11) 3_666 ?
Tb1 O3 2.365(2) . ?
Tb1 O11 2.396(2) 3_666 ?
Tb1 O2B 2.399(16) 3_666 ?
Tb1 O11 2.412(2) . ?
Tb1 O9 2.482(2) . ?
Tb1 O8 2.486(2) . ?
Tb1 N2 2.902(3) . ?
Tb1 Cr1 3.2944(5) 3_666 ?
Tb1 Cr1 3.3122(5) . ?
Fe1 C2 2.026(7) . ?
Fe1 C8 2.033(7) . ?
Fe1 C4 2.045(7) . ?
Fe1 C3 2.045(7) . ?
Fe1 C5 2.049(7) . ?
Fe1 C6 2.050(7) . ?
Fe1 C9 2.060(7) . ?
Fe1 C7 2.060(7) . ?
Fe1 C11 2.065(8) . ?
Fe1 C10 2.069(8) . ?
O1 C1 1.291(10) . ?
O1 Cr1 2.093(6) . ?
O2 C1 1.249(15) . ?
C1 C2 1.477(10) . ?
C2 C3 1.413(10) . ?
C2 C6 1.428(10) . ?
C3 C4 1.429(10) . ?
C3 H3A 0.95 . ?
C4 C5 1.409(11) . ?
C4 H4A 0.95 . ?
C5 C6 1.435(9) . ?
C5 H5A 0.95 . ?
C6 H6A 0.95 . ?
C7 C11 1.401(12) . ?
C7 C8 1.425(12) . ?
C7 H7A 0.95 . ?
C8 C9 1.393(12) . ?
C8 H8A 0.95 . ?
C9 C10 1.384(14) . ?
C9 H9A 0.95 . ?
C10 C11 1.431(11) . ?
C10 H10A 0.95 . ?
C11 H11A 0.95 . ?
Fe1B C7B 2.025(12) . ?
Fe1B C10B 2.035(11) . ?
Fe1B C9B 2.036(13) . ?
Fe1B C8B 2.036(12) . ?
Fe1B C11B 2.041(11) . ?
Fe1B C3B 2.043(8) . ?
Fe1B C2B 2.045(9) . ?
Fe1B C4B 2.047(8) . ?
Fe1B C6B 2.053(9) . ?
Fe1B C5B 2.063(9) . ?
O1B C1B 1.258(13) . ?
O1B Cr1 1.882(8) . ?
O2B C1B 1.273(18) . ?
C1B C2B 1.533(16) . ?
C2B C3B 1.431(12) . ?
C2B C6B 1.436(11) . ?
C3B C4B 1.416(12) . ?
C3B H3BA 0.95 . ?
C4B C5B 1.421(12) . ?
C4B H4BA 0.95 . ?
C5B C6B 1.444(12) . ?
C5B H5BA 0.95 . ?
C6B H6BA 0.95 . ?
C7B C11B 1.404(16) . ?
C7B C8B 1.413(14) . ?
C7B H7BA 0.95 . ?
C8B C9B 1.443(17) . ?
C8B H8BA 0.95 . ?
C9B C10B 1.423(15) . ?
C9B H9BA 0.95 . ?
C10B C11B 1.419(16) . ?
C10B H10B 0.95 . ?
C11B H11B 0.95 . ?
Fe2 C13 2.028(3) . ?
Fe2 C18 2.031(5) . ?
Fe2 C21 2.033(5) . ?
Fe2 C22 2.035(5) . ?
Fe2 C14 2.035(3) . ?
Fe2 C17 2.040(4) . ?
Fe2 C19 2.043(5) . ?
Fe2 C20 2.043(5) . ?
Fe2 C15 2.051(4) . ?
Fe2 C16 2.052(4) . ?
Cr1 O6 1.960(2) . ?
Cr1 O11 1.961(2) . ?
Cr1 O5 1.962(2) . ?
Cr1 O4 1.982(2) . ?
Cr1 N1 2.030(5) . ?
Cr1 N1B 2.246(8) . ?
O3 C12 1.244(4) . ?
O4 C12 1.281(4) . ?
O5 C23 1.363(18) . ?
O5 C23B 1.45(2) . ?
O6 C25B 1.422(8) . ?
O6 C25 1.456(6) . ?
O7 C27 1.410(9) . ?
O7 H1 0.9 . ?
O7B C27B 1.406(11) . ?
O7B H1B 0.9 . ?
O8 N2 1.278(4) . ?
O9 N2 1.267(4) . ?
O10 N2 1.218(4) . ?
O11 H2 0.9 . ?
N1 C28 1.486(8) . ?
N1 C24 1.514(8) . ?
N1 C26 1.533(12) . ?
N1B C26B 1.482(16) . ?
N1B C24B 1.489(10) . ?
N1B C28B 1.491(11) . ?
C12 C13 1.478(5) . ?
C13 C17 1.430(5) . ?
C13 C14 1.432(5) . ?
C14 C15 1.416(5) . ?
C14 H14A 0.95 . ?
C15 C16 1.409(5) . ?
C15 H15A 0.95 . ?
C16 C17 1.420(5) . ?
C16 H16A 0.95 . ?
C17 H17A 0.95 . ?
C18 C22 1.397(8) . ?
C18 C19 1.408(8) . ?
C18 H18A 0.95 . ?
C19 C20 1.411(7) . ?
C19 H19A 0.95 . ?
C20 C21 1.406(8) . ?
C20 H20A 0.95 . ?
C21 C22 1.414(8) . ?
C21 H21A 0.95 . ?
C22 H22A 0.95 . ?
C23 C24 1.50(2) . ?
C23 H23A 0.99 . ?
C23 H23B 0.99 . ?
C24 H24A 0.99 . ?
C24 H24B 0.99 . ?
C25 C26 1.499(13) . ?
C25 H25A 0.99 . ?
C25 H25B 0.99 . ?
C26 H26A 0.99 . ?
C26 H26B 0.99 . ?
C27 C28 1.522(8) . ?
C27 H27A 0.99 . ?
C27 H27B 0.99 . ?
C28 H28A 0.99 . ?
C28 H28B 0.99 . ?
C29 C30 1.124(11) . ?
C29 C34 1.388(11) . ?
C29 C35 1.512(12) . ?
C30 C31 1.591(13) . ?
C30 H30A 0.95 . ?
C31 C32 1.359(11) . ?
C31 H31A 0.95 . ?
C32 C33 1.387(12) . ?
C32 H32A 0.95 . ?
C33 C34 1.365(12) . ?
C33 H33A 0.95 . ?
C34 H34A 0.95 . ?
C35 H35A 0.98 . ?
C35 H35B 0.98 . ?
C35 H35C 0.98 . ?
C23B C24B 1.51(2) . ?
C23B H23C 0.99 . ?
C23B H23D 0.99 . ?
C24B H24C 0.99 . ?
C24B H24D 0.99 . ?
C25B C26B 1.562(18) . ?
C25B H25C 0.99 . ?
C25B H25D 0.99 . ?
C26B H26C 0.99 . ?
C26B H26D 0.99 . ?
C27B C28B 1.530(11) . ?
C27B H27C 0.99 . ?
C27B H27D 0.99 . ?
C28B H28C 0.99 . ?
C28B H28D 0.99 . ?
C29B C34B 1.391(13) . ?
C29B C30B 1.714(15) . ?
C29B H29A 0.95 . ?
C30B C31B 1.451(14) . ?
C30B H30B 0.95 . ?
C31B C32B 1.417(15) . ?
C31B C35B 1.526(16) . ?
C32B C33B 1.347(15) . ?
C32B H32B 0.95 . ?
C33B C34B 1.370(13) . ?
C33B H33B 0.95 . ?
C34B H34B 0.95 . ?
C35B H35D 0.98 . ?
C35B H35E 0.98 . ?
C35B H35F 0.98 . ?
O12 C36 1.445(10) . ?
O12 C39 1.559(11) . ?
C36 C37 1.623(14) . ?
C36 H36A 0.99 . ?
C36 H36B 0.99 . ?
C37 C38 1.442(16) . ?
C37 H37A 0.99 . ?
C37 H37B 0.99 . ?
C38 C39 1.440(14) . ?
C38 H38A 0.99 . ?
C38 H38B 0.99 . ?
C39 H39A 0.99 . ?
C39 H39B 0.99 . ?
O12B C39B 1.340(16) . ?
O12B C36B 1.372(12) . ?
C36B C37B 1.596(15) . ?
C36B H36C 0.99 . ?
C36B H36D 0.99 . ?
C37B C38B 1.467(16) . ?
C37B H37C 0.99 . ?
C37B H37D 0.99 . ?
C38B C39B 1.574(19) . ?
C38B H38C 0.99 . ?
C38B H38D 0.99 . ?
C39B H39C 0.99 . ?
C39B H39D 0.99 . ?

loop_
_geom_hbond_atom_site_label_D
_geom_hbond_atom_site_label_H
_geom_hbond_atom_site_label_A
_geom_hbond_distance_DH
_geom_hbond_distance_HA
_geom_hbond_distance_DA
_geom_hbond_angle_DHA
_geom_hbond_site_symmetry_A
O7 H1 O8 0.9 1.92 2.823(6) 179.6 4_575
O7 H1 N2 0.9 2.64 3.466(7) 152.8 4_575
O7B H1B O8 0.9 2.08 2.979(8) 179.4 4_575
O11 H2 O12 0.9 1.9 2.777(6) 165.1 3_666
O11 H2 O12B 0.9 1.93 2.787(8) 157.3 3_666
